data_4327267
loop_
_publ_author_name
'Ajay K. Sah'
'Tomoaki Tanase'
'Masahiro Mikuriya'

_publ_contact_author_email tanase`cc.nara-wu.ac.jp
_publ_contact_author_fax '+81 742-20-3399'
_publ_contact_author_name 'Tomoaki Tanase'
_publ_contact_author_phone '+81 742-20-3399'
_publ_section_title
;
 Tri- and Tetranuclear Copper(II) Complexes Consisting of Mononuclear
 Cu(II) Chiral Building Blocks with a Sugar-Derived Schiff's Base Ligand
;
_journal_name_full 'Inorganic Chemistry'
_journal_page_first 2083
_journal_page_last 2092
_journal_paper_doi 10.1021/ic051862+
_journal_volume 45
_journal_year 2006
_chemical_formula_moiety 'C19 H27 N O6 '
_chemical_formula_sum 'C19 H27 N O6'
_chemical_formula_weight 365.43
_space_group_IT_number 4
_symmetry_cell_setting monoclinic
_symmetry_Int_Tables_number 4
_symmetry_space_group_name_Hall 'P 2yb'
_symmetry_space_group_name_H-M 'P 1 21 1'
_cell_angle_alpha 90.0000
_cell_angle_beta 105.027(2)
_cell_angle_gamma 90.0000
_cell_formula_units_Z 2
_cell_length_a 10.4282(16)
_cell_length_b 6.4356(9)
_cell_length_c 14.875(3)
_cell_measurement_reflns_used 2089
_cell_measurement_temperature 153.1
_cell_measurement_theta_max 27.1
_cell_measurement_theta_min 3.2
_cell_volume 964.1(3)
_computing_cell_refinement CrystalClear
_computing_data_collection CrystalClear
_computing_data_reduction CrystalStructure
_computing_molecular_graphics ORTEP-II
_computing_publication_material 'CrystalStructure 3.7.0'
_computing_structure_refinement SHELXL
_computing_structure_solution SIR97
_diffrn_detector_area_resol_mean 7.31
_diffrn_measured_fraction_theta_full 1.040
_diffrn_measured_fraction_theta_max 0.936
_diffrn_measurement_device_type 'Rigaku Mercury'
_diffrn_measurement_method \w
_diffrn_radiation_type 'Mo K\a'
_diffrn_radiation_wavelength 0.71070
_diffrn_reflns_av_R_equivalents 0.023
_diffrn_reflns_limit_h_max 13
_diffrn_reflns_limit_h_min -12
_diffrn_reflns_limit_k_max 6
_diffrn_reflns_limit_k_min -7
_diffrn_reflns_limit_l_max 14
_diffrn_reflns_limit_l_min -17
_diffrn_reflns_number 4741
_diffrn_reflns_theta_full 26.00
_diffrn_reflns_theta_max 27.19
_exptl_absorpt_coefficient_mu 0.093
_exptl_absorpt_correction_T_max 0.982
_exptl_absorpt_correction_T_min 0.818
_exptl_absorpt_correction_type multi-scan
_exptl_absorpt_process_details 'Jacobson, R. (1998) Private communication'
_exptl_crystal_colour yellow
_exptl_crystal_density_diffrn 1.259
_exptl_crystal_description prism
_exptl_crystal_F_000 392.00
_exptl_crystal_size_max 0.50
_exptl_crystal_size_mid 0.25
_exptl_crystal_size_min 0.20
_refine_diff_density_max 0.18
_refine_diff_density_min -0.18
_refine_ls_abs_structure_Flack 0.03
_refine_ls_extinction_coef 0.031(4)
_refine_ls_extinction_method SHELXL
_refine_ls_goodness_of_fit_ref 1.039
_refine_ls_hydrogen_treatment refall
_refine_ls_number_parameters 250
_refine_ls_number_reflns 2524
_refine_ls_R_factor_gt 0.0336
_refine_ls_shift/su_max 0.0110
_refine_ls_structure_factor_coef Fsqd
_refine_ls_weighting_details 'w = 1/[\s^2^(Fo^2^)+(0.0386P)^2^+0.0000P] where P=(Fo^2^+2Fc^2^)/3'
_refine_ls_weighting_scheme calc
_refine_ls_wR_factor_ref 0.0861
_reflns_number_gt 2291
_reflns_number_total 4741
_reflns_threshold_expression F^2^>2.0\s(F^2^)
_cod_data_source_file ic0518622Bsi20051027_041727_1.cif
_cod_data_source_block '_ligand_H3L1'
_cod_original_formula_sum 'C19 H27 N O6 '
_cod_database_code 4327267

loop_
_symmetry_equiv_pos_site_id
_symmetry_equiv_pos_as_xyz
1 +X,+Y,+Z
2 -X,1/2+Y,-Z

loop_
_atom_site_label
_atom_site_type_symbol
_atom_site_fract_x
_atom_site_fract_y
_atom_site_fract_z
_atom_site_U_iso_or_equiv
_atom_site_adp_type
_atom_site_occupancy
_atom_site_symmetry_multiplicity
_atom_site_calc_flag
_atom_site_refinement_flags
O(1) O 0.55537(13) -0.3940(2) 0.84816(10) 0.0356(4) Uani 1.00 1 d .
O(2) O 0.23170(13) -0.1598(2) 0.52920(11) 0.0298(3) Uani 1.00 1 d .
O(3) O -0.01170(12) 0.0645(2) 0.52816(11) 0.0283(3) Uani 1.00 1 d .
O(4) O 0.02355(12) 0.4107(2) 0.65115(10) 0.0275(3) Uani 1.00 1 d .
O(5) O 0.32624(12) 0.1140(2) 0.75193(10) 0.0309(3) Uani 1.00 1 d .
O(6) O 0.14126(12) 0.5722(2) 0.78947(10) 0.0353(4) Uani 1.00 1 d .
N(1) N 0.42713(14) -0.1705(2) 0.70954(12) 0.0271(4) Uani 1.00 1 d .
C(1) C 0.34459(18) 0.0065(3) 0.67196(14) 0.0254(5) Uani 1.00 1 d .
C(2) C 0.20892(18) -0.0629(3) 0.60954(13) 0.0235(4) Uani 1.00 1 d .
C(3) C 0.11747(18) 0.1262(3) 0.58207(13) 0.0231(4) Uani 1.00 1 d .
C(4) C 0.10671(17) 0.2294(3) 0.67003(13) 0.0237(4) Uani 1.00 1 d .
C(5) C 0.24503(19) 0.2941(3) 0.72723(16) 0.0279(5) Uani 1.00 1 d .
C(6) C 0.2338(2) 0.4017(3) 0.81469(17) 0.0369(6) Uani 1.00 1 d .
C(7) C 0.01475(19) 0.5027(3) 0.73774(14) 0.0303(5) Uani 1.00 1 d .
C(8) C -0.0772(2) 0.6868(4) 0.71649(17) 0.0386(6) Uani 1.00 1 d .
C(9) C 0.48147(18) -0.2777(3) 0.65719(13) 0.0270(5) Uani 1.00 1 d .
C(10) C 0.56065(18) -0.4627(3) 0.69070(14) 0.0251(4) Uani 1.00 1 d .
C(11) C 0.59674(18) -0.5152(3) 0.78593(14) 0.0275(5) Uani 1.00 1 d .
C(12) C 0.67589(18) -0.6925(3) 0.81847(16) 0.0297(5) Uani 1.00 1 d .
C(13) C 0.7117(2) -0.8128(3) 0.75138(18) 0.0343(5) Uani 1.00 1 d .
C(14) C 0.6759(2) -0.7647(3) 0.65684(18) 0.0358(5) Uani 1.00 1 d .
C(15) C 0.60184(19) -0.5880(3) 0.62664(14) 0.0309(5) Uani 1.00 1 d .
C(16) C 0.7193(2) -0.7476(4) 0.92258(16) 0.0382(6) Uani 1.00 1 d .
C(17) C 0.5960(2) -0.7923(4) 0.95852(17) 0.0491(7) Uani 1.00 1 d .
C(18) C 0.8004(2) -0.5687(4) 0.97775(18) 0.0555(7) Uani 1.00 1 d .
C(19) C 0.8074(2) -0.9432(5) 0.94057(18) 0.0524(7) Uani 1.00 1 d .
H(1) H 0.3898 0.1071 0.6363 0.028 Uiso 1.00 1 c R
H(2) H 0.1691 -0.1596 0.6478 0.026 Uiso 1.00 1 c R
H(3) H 0.1563 0.2261 0.5457 0.025 Uiso 1.00 1 c R
H(4) H 0.0660 0.1326 0.7081 0.026 Uiso 1.00 1 c R
H(5) H 0.2834 0.3880 0.6873 0.030 Uiso 1.00 1 c R
H(6) H 0.3194 0.4650 0.8511 0.041 Uiso 1.00 1 c R
H(7) H 0.2009 0.2986 0.8560 0.041 Uiso 1.00 1 c R
H(8) H -0.0180 0.3871 0.7777 0.035 Uiso 1.00 1 c R
H(9) H -0.0749 0.7689 0.7809 0.046 Uiso 1.00 1 c R
H(10) H -0.1625 0.6468 0.6844 0.045 Uiso 1.00 1 c R
H(11) H -0.0477 0.7727 0.6707 0.045 Uiso 1.00 1 c R
H(12) H 0.163(2) -0.238(4) 0.5009(16) 0.056(8) Uiso 1.00 1 c .
H(13) H -0.009(2) 0.026(5) 0.4684(19) 0.071(9) Uiso 1.00 1 c .
H(14) H 0.4713 -0.2481 0.5965 0.030 Uiso 1.00 1 c R
H(15) H 0.492(2) -0.262(6) 0.806(2) 0.101(10) Uiso 1.00 1 c .
H(16) H 0.7626 -0.9478 0.7702 0.040 Uiso 1.00 1 c R
H(17) H 0.7072 -0.8607 0.6107 0.044 Uiso 1.00 1 c R
H(18) H 0.5793 -0.5478 0.5625 0.037 Uiso 1.00 1 c R
H(19) H 0.5360 -0.9215 0.9198 0.059 Uiso 1.00 1 c R
H(20) H 0.5444 -0.6448 0.9539 0.059 Uiso 1.00 1 c R
H(21) H 0.6253 -0.8255 1.0268 0.059 Uiso 1.00 1 c R
H(22) H 0.7450 -0.4352 0.9780 0.061 Uiso 1.00 1 c R
H(23) H 0.8323 -0.5947 1.0452 0.060 Uiso 1.00 1 c R
H(24) H 0.8789 -0.5358 0.9580 0.060 Uiso 1.00 1 c R
H(25) H 0.8423 -0.9609 1.0090 0.061 Uiso 1.00 1 c R
H(26) H 0.8909 -0.9261 0.9139 0.060 Uiso 1.00 1 c R
H(27) H 0.7611 -1.0815 0.9038 0.061 Uiso 1.00 1 c R

loop_
_atom_site_aniso_label
_atom_site_aniso_U_11
_atom_site_aniso_U_22
_atom_site_aniso_U_33
_atom_site_aniso_U_12
_atom_site_aniso_U_13
_atom_site_aniso_U_23
O(1) 0.0383(8) 0.0427(10) 0.0260(9) 0.0127(7) 0.0087(6) 0.0021(7)
O(2) 0.0213(6) 0.0380(9) 0.0292(9) -0.0003(6) 0.0048(6) -0.0076(7)
O(3) 0.0184(6) 0.0357(8) 0.0262(9) -0.0001(6) -0.0024(6) -0.0035(7)
O(4) 0.0228(6) 0.0296(8) 0.0289(9) 0.0035(6) 0.0048(6) -0.0014(7)
O(5) 0.0253(7) 0.0348(9) 0.0276(9) 0.0057(6) -0.0018(6) -0.0033(7)
O(6) 0.0279(7) 0.0339(8) 0.0404(10) 0.0006(7) 0.0021(6) -0.0116(8)
N(1) 0.0185(7) 0.0308(9) 0.0301(11) 0.0018(7) 0.0029(7) 0.0008(9)
C(1) 0.0198(9) 0.0309(12) 0.0246(12) 0.0009(8) 0.0042(8) -0.0003(10)
C(2) 0.0189(8) 0.0285(11) 0.0227(12) -0.0004(8) 0.0049(8) -0.0014(10)
C(3) 0.0166(8) 0.0296(11) 0.0212(12) -0.0028(8) 0.0014(7) -0.0011(9)
C(4) 0.0190(8) 0.0262(11) 0.0253(12) 0.0000(8) 0.0049(8) 0.0006(9)
C(5) 0.0204(9) 0.0295(12) 0.0309(13) 0.0004(8) 0.0018(9) -0.0007(10)
C(6) 0.0312(11) 0.0383(14) 0.0363(14) 0.0042(10) -0.0002(10) -0.0071(11)
C(7) 0.0251(10) 0.0354(14) 0.0316(13) -0.0018(9) 0.0095(9) -0.0036(11)
C(8) 0.0249(10) 0.0385(13) 0.0513(16) 0.0027(10) 0.0078(10) -0.0063(12)
C(9) 0.0186(8) 0.0366(12) 0.0240(12) -0.0011(9) 0.0023(8) 0.0037(10)
C(10) 0.0193(8) 0.0301(11) 0.0273(12) -0.0008(8) 0.0084(8) 0.0007(10)
C(11) 0.0195(9) 0.0355(12) 0.0278(13) 0.0012(9) 0.0067(8) -0.0017(10)
C(12) 0.0205(9) 0.0340(13) 0.0351(13) -0.0001(8) 0.0083(9) 0.0073(11)
C(13) 0.0259(10) 0.0338(12) 0.0458(15) 0.0049(9) 0.0140(10) 0.0064(12)
C(14) 0.0331(11) 0.0352(13) 0.0441(16) 0.0008(10) 0.0187(10) -0.0013(12)
C(15) 0.0284(10) 0.0369(13) 0.0283(13) 0.0008(9) 0.0091(9) 0.0003(11)
C(16) 0.0309(11) 0.0443(14) 0.0372(15) 0.0083(11) 0.0045(10) 0.0103(12)
C(17) 0.0452(13) 0.0646(18) 0.0407(16) 0.0107(13) 0.0168(11) 0.0194(14)
C(18) 0.0515(15) 0.0616(19) 0.0422(17) 0.0014(13) -0.0080(12) 0.0061(15)
C(19) 0.0497(14) 0.0608(17) 0.0454(17) 0.0245(14) 0.0100(12) 0.0214(15)

loop_
_atom_type_symbol
_atom_type_description
_atom_type_scat_dispersion_real
_atom_type_scat_dispersion_imag
_atom_type_scat_source
C C 0.003 0.002
;
International Tables for Crystallography
(1992, Vol. C, Tables 4.2.6.8 and 6.1.1.4)
;
H H 0.000 0.000
;
International Tables for Crystallography
(1992, Vol. C, Table 6.1.1.4)
;
N N 0.006 0.003
;
International Tables for Crystallography
(1992, Vol. C, Tables 4.2.6.8 and 6.1.1.4)
;
O O 0.011 0.006
;
International Tables for Crystallography
(1992, Vol. C, Tables 4.2.6.8 and 6.1.1.4)
;

loop_
_geom_angle_atom_site_label_1
_geom_angle_atom_site_label_2
_geom_angle_atom_site_label_3
_geom_angle
C(4) O(4) C(7) 109.50(14)
C(1) O(5) C(5) 112.16(15)
C(6) O(6) C(7) 111.51(16)
C(1) N(1) C(9) 120.14(19)
O(5) C(1) N(1) 104.67(16)
O(5) C(1) C(2) 109.91(16)
N(1) C(1) C(2) 111.39(16)
O(2) C(2) C(1) 107.80(16)
O(2) C(2) C(3) 110.59(15)
C(1) C(2) C(3) 109.89(16)
O(3) C(3) C(2) 110.97(16)
O(3) C(3) C(4) 109.83(16)
C(2) C(3) C(4) 107.52(15)
O(4) C(4) C(3) 111.55(15)
O(4) C(4) C(5) 108.76(16)
C(3) C(4) C(5) 109.46(16)
O(5) C(5) C(4) 109.46(16)
O(5) C(5) C(6) 108.98(17)
C(4) C(5) C(6) 109.42(18)
O(6) C(6) C(5) 108.74(17)
O(4) C(7) O(6) 110.42(16)
O(4) C(7) C(8) 108.69(16)
O(6) C(7) C(8) 108.59(17)
N(1) C(9) C(10) 122.19(19)
C(9) C(10) C(11) 121.2(2)
C(9) C(10) C(15) 118.94(19)
C(11) C(10) C(15) 119.84(19)
O(1) C(11) C(10) 119.77(18)
O(1) C(11) C(12) 119.16(19)
C(10) C(11) C(12) 121.1(2)
C(11) C(12) C(13) 116.4(2)
C(11) C(12) C(16) 121.5(2)
C(13) C(12) C(16) 122.08(19)
C(12) C(13) C(14) 123.4(2)
C(13) C(14) C(15) 119.5(2)
C(10) C(15) C(14) 119.8(2)
C(12) C(16) C(17) 109.72(16)
C(12) C(16) C(18) 110.1(2)
C(12) C(16) C(19) 111.7(2)
C(17) C(16) C(18) 110.3(2)
C(17) C(16) C(19) 107.5(2)
C(18) C(16) C(19) 107.41(18)
C(11) O(1) H(15) 106.8(17)
C(2) O(2) H(12) 110.7(18)
C(3) O(3) H(13) 110.5(17)
O(5) C(1) H(1) 107.6
N(1) C(1) H(1) 112.9
C(2) C(1) H(1) 110.1
O(2) C(2) H(2) 112.9
C(1) C(2) H(2) 106.7
C(3) C(2) H(2) 108.8
O(3) C(3) H(3) 109.4
C(2) C(3) H(3) 110.2
C(4) C(3) H(3) 108.9
O(4) C(4) H(4) 106.9
C(3) C(4) H(4) 110.8
C(5) C(4) H(4) 109.2
O(5) C(5) H(5) 110.0
C(4) C(5) H(5) 107.3
C(6) C(5) H(5) 111.6
O(6) C(6) H(6) 105.8
O(6) C(6) H(7) 110.1
C(5) C(6) H(6) 113.3
C(5) C(6) H(7) 109.5
H(6) C(6) H(7) 109.3
O(4) C(7) H(8) 108.5
O(6) C(7) H(8) 107.8
C(8) C(7) H(8) 112.9
C(7) C(8) H(9) 109.2
C(7) C(8) H(10) 111.2
C(7) C(8) H(11) 106.8
H(9) C(8) H(10) 112.7
H(9) C(8) H(11) 113.3
H(10) C(8) H(11) 103.3
N(1) C(9) H(14) 122.7
C(10) C(9) H(14) 115.0
C(12) C(13) H(16) 119.7
C(14) C(13) H(16) 116.8
C(13) C(14) H(17) 119.2
C(15) C(14) H(17) 121.3
C(10) C(15) H(18) 118.9
C(14) C(15) H(18) 121.2
C(16) C(17) H(19) 111.7
C(16) C(17) H(20) 105.0
C(16) C(17) H(21) 109.1
H(19) C(17) H(20) 114.9
H(19) C(17) H(21) 110.4
H(20) C(17) H(21) 105.4
C(16) C(18) H(22) 113.2
C(16) C(18) H(23) 114.3
C(16) C(18) H(24) 113.3
H(22) C(18) H(23) 100.3
H(22) C(18) H(24) 109.8
H(23) C(18) H(24) 105.0
C(16) C(19) H(25) 108.4
C(16) C(19) H(26) 111.3
C(16) C(19) H(27) 114.4
H(25) C(19) H(26) 106.2
H(25) C(19) H(27) 114.6
H(26) C(19) H(27) 101.4

loop_
_geom_bond_atom_site_label_1
_geom_bond_atom_site_label_2
_geom_bond_distance
O(1) C(11) 1.363(2)
O(2) C(2) 1.421(2)
O(3) C(3) 1.434(2)
O(4) C(4) 1.437(2)
O(4) C(7) 1.442(2)
O(5) C(1) 1.431(2)
O(5) C(5) 1.426(2)
O(6) C(6) 1.445(2)
O(6) C(7) 1.416(2)
N(1) C(1) 1.450(2)
N(1) C(9) 1.277(2)
C(1) C(2) 1.543(2)
C(2) C(3) 1.535(2)
C(3) C(4) 1.497(3)
C(4) C(5) 1.530(2)
C(5) C(6) 1.505(3)
C(7) C(8) 1.506(3)
C(9) C(10) 1.461(2)
C(10) C(11) 1.409(3)
C(10) C(15) 1.398(3)
C(11) C(12) 1.418(2)
C(12) C(13) 1.389(3)
C(12) C(16) 1.538(3)
C(13) C(14) 1.393(3)
C(14) C(15) 1.382(3)
C(16) C(17) 1.543(3)
C(16) C(18) 1.534(3)
C(16) C(19) 1.540(3)
O(1) H(15) 1.15(3)
O(2) H(12) 0.89(2)
O(3) H(13) 0.93(3)
C(1) H(1) 1.027
C(2) H(2) 1.004
C(3) H(3) 0.991
C(4) H(4) 1.006
C(5) H(5) 1.001
C(6) H(6) 1.003
C(6) H(7) 1.022
C(7) H(8) 1.063
C(8) H(9) 1.089
C(8) H(10) 0.930
C(8) H(11) 0.986
C(9) H(14) 0.902
C(13) H(16) 1.019
C(14) H(17) 1.037
C(15) H(18) 0.958
C(17) H(19) 1.108
C(17) H(20) 1.085
C(17) H(21) 1.005
C(18) H(22) 1.036
C(18) H(23) 0.985
C(18) H(24) 0.963
C(19) H(25) 0.995
C(19) H(26) 1.052
C(19) H(27) 1.090
